data_4313224
loop_
_publ_author_name
'Lei Zhang'
'Shi-Bin Wang'
'Guang-Ming Yang'
'Jin-kui Tang'
'Dai-Zheng Liao'
'Zong-Hui Jiang'
'Shi-Ping Yan'
'Peng Cheng'

_publ_section_title
;
 A Ferromagnetically Coupled CrCu3 Tetramer and GdCu4 Pentamer with a
 [15]N4 Macrocylic Ligand Incorporating an Oxamido Bridge
;
_journal_name_full 'Inorganic Chemistry'
_journal_page_first 1462
_journal_page_last 1466
_journal_paper_doi 10.1021/ic020466d
_journal_volume 42
_journal_year 2003
_chemical_formula_sum 'C63 H57 Cl3 Cr Cu3 N15 O18'
_chemical_formula_weight 1661.21
_chemical_name_systematic
;
  ?
;
_space_group_IT_number 14
_symmetry_cell_setting monoclinic
_symmetry_space_group_name_Hall '-P 2ybc'
_symmetry_space_group_name_H-M 'P 1 21/c 1'
_atom_sites_solution_hydrogens geom
_atom_sites_solution_primary direct
_atom_sites_solution_secondary difmap
_audit_creation_method SHELXL-97
_cell_angle_alpha 90.00
_cell_angle_beta 91.990(6)
_cell_angle_gamma 90.00
_cell_formula_units_Z 4
_cell_length_a 20.828(6)
_cell_length_b 18.321(5)
_cell_length_c 17.578(5)
_cell_measurement_temperature 293(2)
_cell_volume 6704(3)
_computing_cell_refinement 'Bruker SMART'
_computing_data_collection 'Bruker SMART'
_computing_data_reduction 'Bruker SHELXTL'
_computing_molecular_graphics 'Bruker SHELXTL'
_computing_publication_material 'Bruker SHELXTL'
_computing_structure_refinement 'SHELXL-97 (Sheldrick, 1997)'
_computing_structure_solution 'SHELXS-97 (Sheldrick, 1990)'
_diffrn_ambient_temperature 293(2)
_diffrn_measured_fraction_theta_full 1.000
_diffrn_measured_fraction_theta_max 1.000
_diffrn_measurement_device_type 'CCD area detector'
_diffrn_measurement_method 'phi and omega scans'
_diffrn_radiation_monochromator graphite
_diffrn_radiation_source 'fine-focus sealed tube'
_diffrn_radiation_type MoK\a
_diffrn_radiation_wavelength 0.71073
_diffrn_reflns_av_R_equivalents 0.1061
_diffrn_reflns_av_sigmaI/netI 0.1809
_diffrn_reflns_limit_h_max 20
_diffrn_reflns_limit_h_min -24
_diffrn_reflns_limit_k_max 21
_diffrn_reflns_limit_k_min -21
_diffrn_reflns_limit_l_max 20
_diffrn_reflns_limit_l_min -18
_diffrn_reflns_number 27515
_diffrn_reflns_theta_full 25.03
_diffrn_reflns_theta_max 25.03
_diffrn_reflns_theta_min 0.98
_exptl_absorpt_coefficient_mu 1.300
_exptl_absorpt_correction_T_max 0.7810
_exptl_absorpt_correction_T_min 0.6964
_exptl_absorpt_correction_type MULT-SCAN
_exptl_absorpt_process_details SADABS
_exptl_crystal_density_diffrn 1.646
_exptl_crystal_density_method 'not measured'
_exptl_crystal_F_000 3384
_exptl_crystal_size_max 0.30
_exptl_crystal_size_mid 0.25
_exptl_crystal_size_min 0.20
_refine_diff_density_max 0.874
_refine_diff_density_min -0.529
_refine_diff_density_rms 0.117
_refine_ls_extinction_method none
_refine_ls_goodness_of_fit_ref 0.941
_refine_ls_hydrogen_treatment mixed
_refine_ls_matrix_type full
_refine_ls_number_parameters 928
_refine_ls_number_reflns 11833
_refine_ls_number_restraints 0
_refine_ls_restrained_S_all 0.941
_refine_ls_R_factor_all 0.1790
_refine_ls_R_factor_gt 0.0539
_refine_ls_shift/su_max 0.044
_refine_ls_shift/su_mean 0.002
_refine_ls_structure_factor_coef Fsqd
_refine_ls_weighting_details 'calc w=1/[\s^2^(Fo^2^)+(0.0690P)^2^+0.0000P] where P=(Fo^2^+2Fc^2^)/3'
_refine_ls_weighting_scheme calc
_refine_ls_wR_factor_gt 0.1161
_refine_ls_wR_factor_ref 0.1773
_reflns_number_gt 4576
_reflns_number_total 11833
_reflns_threshold_expression >2sigma(I)
_cod_data_source_file ic020466d_2.cif
_cod_data_source_block 010228e
_cod_depositor_comments
;
The following automatic conversions were performed:

'_symmetry_cell_setting' value 'Monoclinic' changed to 'monoclinic'
according to the built-in table from CIF Core dictionary named
'cif_core.dic' version 2.4.1 from 2010-06-29.

Automatic conversion script
Id: cif_fix_values 1646 2011-03-28 12:23:43Z adriana 
;
_cod_database_code 4313224

loop_
_symmetry_equiv_pos_as_xyz
'x, y, z'
'-x, y+1/2, -z+1/2'
'-x, -y, -z'
'x, -y-1/2, z-1/2'

loop_
_atom_site_label
_atom_site_type_symbol
_atom_site_fract_x
_atom_site_fract_y
_atom_site_fract_z
_atom_site_U_iso_or_equiv
_atom_site_adp_type
_atom_site_occupancy
_atom_site_symmetry_multiplicity
_atom_site_calc_flag
_atom_site_refinement_flags
_atom_site_disorder_assembly
_atom_site_disorder_group
Cr1 Cr 0.25236(5) 0.07346(6) -0.00572(6) 0.0286(3) Uani 1 1 d . . .
Cu1 Cu 0.42255(5) -0.06564(6) 0.16866(6) 0.0463(3) Uani 1 1 d . . .
Cu2 Cu 0.21428(5) 0.35373(5) 0.02364(6) 0.0467(3) Uani 1 1 d . . .
Cu3 Cu 0.11682(5) -0.09445(5) -0.18842(5) 0.0397(3) Uani 1 1 d . . .
O1 O 0.1624(2) 0.0590(3) -0.0371(3) 0.0307(12) Uani 1 1 d . . .
O2 O 0.2667(2) 0.0069(3) -0.0924(3) 0.0310(12) Uani 1 1 d . . .
O3 O 0.2542(2) -0.0062(3) 0.0700(3) 0.0334(13) Uani 1 1 d . . .
O4 O 0.3442(2) 0.0775(3) 0.0222(3) 0.0330(13) Uani 1 1 d . . .
O5 O 0.2279(2) 0.1427(3) 0.0722(2) 0.0305(12) Uani 1 1 d . . .
O6 O 0.2598(2) 0.1624(3) -0.0658(2) 0.0296(12) Uani 1 1 d . . .
N1 N 0.1010(3) -0.0128(3) -0.1208(3) 0.0316(15) Uani 1 1 d . . .
N2 N 0.2074(3) -0.0598(3) -0.1831(3) 0.0336(16) Uani 1 1 d . . .
N3 N 0.1346(4) -0.1686(4) -0.2639(4) 0.0499(19) Uani 1 1 d . . .
N4 N 0.0372(3) -0.1422(4) -0.1572(4) 0.0436(18) Uani 1 1 d . . .
N5 N 0.3262(3) -0.0587(3) 0.1594(3) 0.0369(16) Uani 1 1 d . . .
N6 N 0.4189(3) 0.0215(3) 0.1043(3) 0.0359(16) Uani 1 1 d . . .
N7 N 0.5129(4) -0.0840(4) 0.1350(4) 0.056(2) Uani 1 1 d . . .
N8 N 0.4157(4) -0.1546(4) 0.2303(4) 0.062(2) Uani 1 1 d . . .
N9 N 0.2061(3) 0.2668(3) 0.0870(3) 0.0345(16) Uani 1 1 d . . .
N10 N 0.2472(3) 0.2884(3) -0.0539(3) 0.0309(15) Uani 1 1 d . . .
N11 N 0.1977(4) 0.4314(4) -0.0489(4) 0.055(2) Uani 1 1 d . . .
N12 N 0.2018(4) 0.4198(4) 0.1072(4) 0.062(2) Uani 1 1 d . . .
C1 C 0.1544(4) 0.0122(4) -0.0902(4) 0.0287(18) Uani 1 1 d . . .
C2 C 0.2156(4) -0.0170(4) -0.1245(4) 0.0295(18) Uani 1 1 d . . .
C3 C 0.2586(4) -0.0860(4) -0.2258(4) 0.039(2) Uani 1 1 d . . .
C4 C 0.3178(4) -0.0509(5) -0.2271(5) 0.058(3) Uani 1 1 d . . .
H4A H 0.3250 -0.0098 -0.1969 0.069 Uiso 1 1 calc R . .
C5 C 0.3662(5) -0.0760(7) -0.2722(6) 0.083(4) Uani 1 1 d . . .
H5A H 0.4055 -0.0520 -0.2716 0.100 Uiso 1 1 calc R . .
C6 C 0.3570(6) -0.1345(7) -0.3169(6) 0.082(4) Uani 1 1 d . . .
H6A H 0.3901 -0.1516 -0.3461 0.098 Uiso 1 1 calc R . .
C7 C 0.3008(6) -0.1677(5) -0.3192(5) 0.066(3) Uani 1 1 d . . .
H7A H 0.2952 -0.2076 -0.3515 0.079 Uiso 1 1 calc R . .
C8 C 0.2489(4) -0.1457(5) -0.2751(5) 0.045(2) Uani 1 1 d . . .
C9 C 0.1897(5) -0.1819(5) -0.2911(5) 0.052(2) Uani 1 1 d . . .
H9A H 0.1911 -0.2201 -0.3257 0.063 Uiso 1 1 calc R . .
C10 C 0.0784(6) -0.2085(6) -0.2955(6) 0.092(4) Uani 1 1 d . . .
H10A H 0.0500 -0.1736 -0.3209 0.110 Uiso 1 1 calc R . .
H10B H 0.0931 -0.2419 -0.3340 0.110 Uiso 1 1 calc R . .
C11 C 0.0419(5) -0.2490(6) -0.2435(9) 0.108(5) Uani 1 1 d . . .
H11A H 0.0603 -0.2975 -0.2402 0.130 Uiso 1 1 calc R . .
H11B H -0.0011 -0.2543 -0.2659 0.130 Uiso 1 1 calc R . .
C12 C 0.0352(5) -0.2222(5) -0.1648(7) 0.078(3) Uani 1 1 d . . .
H12A H -0.0053 -0.2397 -0.1460 0.093 Uiso 1 1 calc R . .
H12B H 0.0694 -0.2430 -0.1328 0.093 Uiso 1 1 calc R . .
C13 C -0.0082(4) -0.1079(5) -0.1258(5) 0.049(2) Uani 1 1 d . . .
H13A H -0.0429 -0.1363 -0.1118 0.058 Uiso 1 1 calc R . .
C14 C -0.0129(4) -0.0312(5) -0.1092(4) 0.036(2) Uani 1 1 d . . .
C15 C -0.0732(4) -0.0047(5) -0.0942(4) 0.048(2) Uani 1 1 d . . .
H15A H -0.1079 -0.0367 -0.0956 0.057 Uiso 1 1 calc R . .
C16 C -0.0835(4) 0.0672(5) -0.0773(5) 0.050(2) Uani 1 1 d . . .
H16A H -0.1246 0.0845 -0.0689 0.060 Uiso 1 1 calc R . .
C17 C -0.0318(4) 0.1128(5) -0.0732(4) 0.046(2) Uani 1 1 d . . .
H17A H -0.0380 0.1619 -0.0623 0.055 Uiso 1 1 calc R . .
C18 C 0.0296(4) 0.0878(5) -0.0848(4) 0.041(2) Uani 1 1 d . . .
H18A H 0.0643 0.1196 -0.0798 0.049 Uiso 1 1 calc R . .
C19 C 0.0397(3) 0.0155(5) -0.1039(4) 0.033(2) Uani 1 1 d . . .
C20 C 0.3089(4) -0.0168(4) 0.1021(4) 0.0320(19) Uani 1 1 d . . .
C21 C 0.3621(4) 0.0309(4) 0.0729(4) 0.0311(19) Uani 1 1 d . . .
C22 C 0.4695(3) 0.0695(5) 0.0867(4) 0.040(2) Uani 1 1 d . . .
C23 C 0.4613(4) 0.1432(5) 0.0739(5) 0.050(2) Uani 1 1 d . . .
H23A H 0.4205 0.1635 0.0762 0.060 Uiso 1 1 calc R . .
C24 C 0.5126(4) 0.1870(5) 0.0579(5) 0.061(3) Uani 1 1 d . . .
H24A H 0.5058 0.2367 0.0500 0.073 Uiso 1 1 calc R . .
C25 C 0.5732(5) 0.1594(6) 0.0531(6) 0.071(3) Uani 1 1 d . . .
H25A H 0.6073 0.1892 0.0401 0.085 Uiso 1 1 calc R . .
C26 C 0.5824(4) 0.0874(6) 0.0679(5) 0.066(3) Uani 1 1 d . . .
H26A H 0.6237 0.0686 0.0652 0.079 Uiso 1 1 calc R . .
C27 C 0.5321(4) 0.0396(5) 0.0873(4) 0.043(2) Uani 1 1 d . . .
C28 C 0.5470(4) -0.0347(6) 0.1044(5) 0.057(3) Uani 1 1 d . . .
H28A H 0.5878 -0.0496 0.0912 0.068 Uiso 1 1 calc R . .
C29 C 0.5466(5) -0.1544(6) 0.1484(6) 0.091(4) Uani 1 1 d . . .
H29A H 0.5809 -0.1469 0.1862 0.109 Uiso 1 1 calc R . .
H29B H 0.5661 -0.1692 0.1015 0.109 Uiso 1 1 calc R . .
C30 C 0.5048(6) -0.2155(6) 0.1745(8) 0.100(4) Uani 1 1 d . . .
H30A H 0.4720 -0.2255 0.1354 0.120 Uiso 1 1 calc R . .
H30B H 0.5307 -0.2592 0.1812 0.120 Uiso 1 1 calc R . .
C31 C 0.4732(5) -0.1987(6) 0.2475(7) 0.096(4) Uani 1 1 d . . .
H31A H 0.4614 -0.2436 0.2726 0.116 Uiso 1 1 calc R . .
H31B H 0.5026 -0.1720 0.2812 0.116 Uiso 1 1 calc R . .
C32 C 0.3650(5) -0.1763(5) 0.2615(6) 0.067(3) Uani 1 1 d . . .
H32A H 0.3698 -0.2177 0.2916 0.081 Uiso 1 1 calc R . .
C33 C 0.3015(5) -0.1462(5) 0.2569(5) 0.047(2) Uani 1 1 d . . .
C34 C 0.2594(5) -0.1751(5) 0.3075(5) 0.065(3) Uani 1 1 d . . .
H34A H 0.2734 -0.2120 0.3405 0.078 Uiso 1 1 calc R . .
C35 C 0.1971(5) -0.1505(5) 0.3102(5) 0.066(3) Uani 1 1 d . . .
H35A H 0.1696 -0.1688 0.3461 0.080 Uiso 1 1 calc R . .
C36 C 0.1765(4) -0.0988(5) 0.2590(5) 0.054(2) Uani 1 1 d . . .
H36A H 0.1341 -0.0830 0.2591 0.065 Uiso 1 1 calc R . .
C37 C 0.2173(4) -0.0699(5) 0.2076(4) 0.046(2) Uani 1 1 d . . .
H37A H 0.2022 -0.0346 0.1733 0.055 Uiso 1 1 calc R . .
C38 C 0.2802(4) -0.0922(4) 0.2058(4) 0.040(2) Uani 1 1 d . . .
C39 C 0.2249(3) 0.2093(4) 0.0500(4) 0.0281(18) Uani 1 1 d . . .
C40 C 0.2451(3) 0.2205(4) -0.0308(4) 0.0292(18) Uani 1 1 d . . .
C41 C 0.2719(3) 0.3092(4) -0.1246(4) 0.0333(19) Uani 1 1 d . . .
C42 C 0.3057(4) 0.2629(5) -0.1704(5) 0.048(2) Uani 1 1 d . . .
H42A H 0.3108 0.2144 -0.1560 0.058 Uiso 1 1 calc R . .
C43 C 0.3316(4) 0.2862(5) -0.2361(5) 0.057(3) Uani 1 1 d . . .
H43A H 0.3539 0.2534 -0.2657 0.069 Uiso 1 1 calc R . .
C44 C 0.3252(5) 0.3577(6) -0.2591(5) 0.062(3) Uani 1 1 d . . .
H44A H 0.3439 0.3740 -0.3033 0.074 Uiso 1 1 calc R . .
C45 C 0.2911(5) 0.4036(5) -0.2159(5) 0.063(3) Uani 1 1 d . . .
H45A H 0.2862 0.4518 -0.2315 0.075 Uiso 1 1 calc R . .
C46 C 0.2635(4) 0.3817(4) -0.1501(5) 0.043(2) Uani 1 1 d . . .
C47 C 0.2224(5) 0.4348(5) -0.1134(6) 0.062(3) Uani 1 1 d . . .
H47A H 0.2133 0.4769 -0.1413 0.075 Uiso 1 1 calc R . .
C48 C 0.1515(5) 0.4880(5) -0.0278(6) 0.082(3) Uani 1 1 d . . .
H48A H 0.1111 0.4647 -0.0164 0.098 Uiso 1 1 calc R . .
H48B H 0.1436 0.5199 -0.0712 0.098 Uiso 1 1 calc R . .
C49 C 0.1732(6) 0.5332(5) 0.0389(6) 0.087(4) Uani 1 1 d . . .
H49A H 0.1928 0.5774 0.0202 0.105 Uiso 1 1 calc R . .
H49B H 0.1357 0.5475 0.0666 0.105 Uiso 1 1 calc R . .
C50 C 0.2196(6) 0.4971(5) 0.0930(6) 0.088(4) Uani 1 1 d . . .
H50A H 0.2622 0.4989 0.0726 0.106 Uiso 1 1 calc R . .
H50B H 0.2208 0.5236 0.1409 0.106 Uiso 1 1 calc R . .
C51 C 0.1862(5) 0.4002(5) 0.1730(6) 0.068(3) Uani 1 1 d . . .
H51A H 0.1848 0.4372 0.2092 0.082 Uiso 1 1 calc R . .
C52 C 0.1701(4) 0.3281(5) 0.1995(5) 0.047(2) Uani 1 1 d . . .
C53 C 0.1440(5) 0.3247(6) 0.2722(5) 0.065(3) Uani 1 1 d . . .
H53A H 0.1387 0.3680 0.2989 0.078 Uiso 1 1 calc R . .
C54 C 0.1261(4) 0.2605(6) 0.3055(5) 0.059(3) Uani 1 1 d . . .
H54A H 0.1089 0.2600 0.3536 0.070 Uiso 1 1 calc R . .
C55 C 0.1345(4) 0.1975(5) 0.2658(5) 0.054(3) Uani 1 1 d . . .
H55A H 0.1219 0.1533 0.2867 0.065 Uiso 1 1 calc R . .
C56 C 0.1615(4) 0.1982(5) 0.1946(5) 0.043(2) Uani 1 1 d . . .
H56A H 0.1672 0.1543 0.1692 0.052 Uiso 1 1 calc R . .
C57 C 0.1802(4) 0.2627(5) 0.1603(4) 0.037(2) Uani 1 1 d . . .
N13 N 0.4499(4) 0.0011(5) 0.2762(5) 0.083(3) Uani 1 1 d . . .
C58 C 0.4546(5) 0.0310(7) 0.3305(7) 0.081(4) Uani 1 1 d . . .
C59 C 0.4646(8) 0.0666(9) 0.4026(7) 0.187(8) Uani 1 1 d . . .
H59A H 0.4371 0.1085 0.4051 0.280 Uiso 1 1 calc R . .
H59B H 0.5086 0.0819 0.4082 0.280 Uiso 1 1 calc R . .
H59C H 0.4550 0.0333 0.4428 0.280 Uiso 1 1 calc R . .
N14 N 1.0757(6) 0.2130(10) 0.4902(7) 0.175(7) Uani 1 1 d . . .
C60 C 0.9733(6) 0.1529(6) 0.5009(7) 0.108(4) Uani 1 1 d . . .
H60A H 0.9760 0.1018 0.4894 0.162 Uiso 1 1 calc R . .
H60B H 0.9427 0.1756 0.4663 0.162 Uiso 1 1 calc R . .
H60C H 0.9597 0.1590 0.5521 0.162 Uiso 1 1 calc R . .
C61 C 1.0333(7) 0.1851(9) 0.4934(7) 0.100(5) Uani 1 1 d . . .
N15 N 0.4131(11) 0.8466(12) 0.4823(16) 0.261(12) Uani 1 1 d . . .
C62 C 0.3332(10) 0.9320(11) 0.4556(13) 0.198(9) Uani 1 1 d . . .
C63 C 0.3773(10) 0.8848(13) 0.4728(14) 0.165(10) Uani 1 1 d . . .
Cl1 Cl 0.00939(14) 0.00555(16) 0.67382(15) 0.0687(7) Uani 1 1 d . . .
O7 O 0.0689(3) -0.0190(4) 0.7073(4) 0.095(2) Uani 1 1 d . . .
O8 O -0.0401(4) -0.0425(6) 0.6942(6) 0.165(4) Uani 1 1 d . . .
O9 O 0.0135(4) 0.0068(5) 0.5960(4) 0.135(3) Uani 1 1 d . . .
O10 O -0.0078(5) 0.0746(5) 0.6985(6) 0.172(4) Uani 1 1 d . . .
Cl2 Cl 0.21127(16) 0.71576(17) 0.49295(16) 0.0685(8) Uani 1 1 d . . .
O11 O 0.2144(9) 0.7854(6) 0.4909(6) 0.263(9) Uani 1 1 d . . .
O12 O 0.1778(8) 0.6842(7) 0.4400(6) 0.232(7) Uani 1 1 d . . .
O13 O 0.2086(7) 0.6935(6) 0.5633(5) 0.231(7) Uani 1 1 d . . .
O14 O 0.2676(7) 0.7052(14) 0.4717(12) 0.363(13) Uani 1 1 d . . .
Cl3 Cl 0.38156(19) 0.3726(3) 0.0925(2) 0.1134(12) Uani 1 1 d . . .
O15 O 0.3378(4) 0.3958(5) 0.0376(5) 0.132(3) Uani 1 1 d . . .
O16 O 0.3596(7) 0.3836(7) 0.1659(7) 0.220(6) Uani 1 1 d . . .
O17 O 0.3931(8) 0.3074(9) 0.0816(10) 0.304(11) Uani 1 1 d . . .
O18 O 0.4381(7) 0.4088(11) 0.0860(7) 0.335(13) Uani 1 1 d . . .

loop_
_atom_site_aniso_label
_atom_site_aniso_U_11
_atom_site_aniso_U_22
_atom_site_aniso_U_33
_atom_site_aniso_U_23
_atom_site_aniso_U_13
_atom_site_aniso_U_12
Cr1 0.0262(7) 0.0304(7) 0.0292(7) -0.0014(6) 0.0011(5) 0.0014(6)
Cu1 0.0422(6) 0.0477(7) 0.0484(7) 0.0035(6) -0.0048(5) 0.0091(5)
Cu2 0.0663(8) 0.0336(6) 0.0401(6) -0.0015(5) 0.0028(5) 0.0104(6)
Cu3 0.0365(6) 0.0386(6) 0.0436(6) -0.0041(5) -0.0026(5) -0.0038(5)
O1 0.026(3) 0.035(3) 0.031(3) -0.006(3) 0.003(2) 0.001(2)
O2 0.020(3) 0.036(3) 0.037(3) -0.004(3) 0.001(2) 0.001(2)
O3 0.031(3) 0.033(3) 0.035(3) 0.003(3) -0.004(2) 0.000(3)
O4 0.024(3) 0.038(3) 0.037(3) 0.003(3) 0.001(2) 0.001(3)
O5 0.041(3) 0.028(3) 0.023(3) -0.005(2) 0.001(2) 0.004(3)
O6 0.038(3) 0.027(3) 0.024(3) -0.002(2) 0.006(2) 0.006(2)
N1 0.023(4) 0.036(4) 0.036(4) 0.008(3) -0.002(3) 0.000(3)
N2 0.033(4) 0.036(4) 0.032(4) -0.004(3) 0.004(3) 0.001(3)
N3 0.063(5) 0.037(5) 0.049(5) -0.005(4) -0.015(4) -0.004(4)
N4 0.043(5) 0.031(4) 0.056(5) 0.010(4) -0.016(4) 0.000(4)
N5 0.037(4) 0.038(4) 0.035(4) 0.008(3) -0.004(3) 0.001(3)
N6 0.028(4) 0.044(4) 0.035(4) -0.001(3) -0.003(3) 0.002(3)
N7 0.052(5) 0.059(6) 0.056(5) 0.003(4) -0.006(4) 0.022(4)
N8 0.064(6) 0.057(6) 0.064(5) 0.021(4) -0.011(5) 0.012(5)
N9 0.042(4) 0.036(4) 0.025(4) -0.008(3) 0.002(3) 0.005(3)
N10 0.038(4) 0.031(4) 0.025(4) 0.004(3) 0.005(3) 0.003(3)
N11 0.073(6) 0.049(5) 0.044(5) 0.002(4) 0.000(4) 0.019(4)
N12 0.100(7) 0.037(5) 0.049(5) -0.005(4) 0.001(5) 0.014(4)
C1 0.036(5) 0.026(5) 0.024(4) 0.009(4) 0.006(4) 0.009(4)
C2 0.024(5) 0.034(5) 0.031(5) 0.005(4) 0.003(4) -0.002(4)
C3 0.045(6) 0.040(5) 0.034(5) 0.001(4) 0.007(4) 0.009(4)
C4 0.053(6) 0.072(7) 0.050(6) -0.027(5) 0.011(5) -0.014(5)
C5 0.044(6) 0.126(10) 0.083(8) -0.040(8) 0.033(6) -0.009(7)
C6 0.066(8) 0.113(11) 0.068(8) -0.024(7) 0.033(6) 0.012(7)
C7 0.089(8) 0.056(7) 0.055(6) -0.013(5) 0.023(6) 0.017(6)
C8 0.054(6) 0.043(6) 0.039(5) 0.005(5) 0.005(5) 0.003(5)
C9 0.076(8) 0.038(6) 0.043(6) -0.004(4) -0.001(5) 0.012(6)
C10 0.105(10) 0.077(8) 0.091(9) -0.034(7) -0.030(7) -0.028(8)
C11 0.063(8) 0.067(9) 0.195(15) -0.049(10) 0.016(9) -0.012(7)
C12 0.057(7) 0.053(7) 0.124(10) 0.022(7) 0.001(7) -0.009(6)
C13 0.038(6) 0.058(7) 0.049(6) 0.010(5) -0.007(5) -0.018(5)
C14 0.028(5) 0.052(6) 0.028(5) 0.004(4) 0.000(4) 0.003(4)
C15 0.022(5) 0.076(7) 0.045(5) 0.005(5) -0.001(4) -0.005(5)
C16 0.032(5) 0.068(7) 0.050(6) 0.001(5) 0.003(4) 0.012(5)
C17 0.043(6) 0.053(6) 0.042(5) 0.008(4) 0.004(4) 0.018(5)
C18 0.027(5) 0.051(6) 0.045(5) 0.008(4) 0.001(4) 0.004(4)
C19 0.020(5) 0.053(6) 0.026(4) 0.012(4) -0.008(3) 0.000(4)
C20 0.032(5) 0.030(5) 0.035(5) -0.008(4) 0.004(4) 0.002(4)
C21 0.034(5) 0.033(5) 0.027(5) -0.005(4) 0.007(4) 0.001(4)
C22 0.022(5) 0.057(6) 0.040(5) -0.008(5) 0.003(4) 0.001(5)
C23 0.028(5) 0.057(7) 0.065(6) -0.006(5) 0.007(4) -0.005(5)
C24 0.041(6) 0.057(7) 0.085(7) -0.001(6) 0.004(5) 0.002(5)
C25 0.055(7) 0.064(8) 0.095(8) -0.005(7) 0.004(6) -0.019(6)
C26 0.029(6) 0.103(9) 0.066(7) -0.001(7) 0.008(5) -0.005(6)
C27 0.035(5) 0.055(6) 0.039(5) -0.014(5) -0.001(4) 0.012(5)
C28 0.032(6) 0.087(9) 0.052(6) -0.013(6) -0.002(5) 0.024(6)
C29 0.085(9) 0.094(9) 0.093(8) -0.005(8) -0.008(7) 0.070(8)
C30 0.093(10) 0.041(7) 0.164(14) 0.019(8) -0.025(9) 0.031(7)
C31 0.094(9) 0.097(10) 0.097(9) 0.041(8) -0.010(8) 0.042(8)
C32 0.082(8) 0.047(7) 0.072(7) 0.019(6) -0.007(6) -0.001(6)
C33 0.059(6) 0.041(6) 0.038(5) 0.019(5) -0.006(5) -0.002(5)
C34 0.087(8) 0.053(7) 0.055(7) 0.010(5) -0.001(6) -0.013(6)
C35 0.083(8) 0.060(7) 0.056(7) 0.014(6) 0.008(6) -0.024(6)
C36 0.048(6) 0.064(7) 0.051(6) -0.002(5) 0.002(5) -0.012(5)
C37 0.049(6) 0.052(6) 0.036(5) 0.006(4) 0.001(4) -0.008(5)
C38 0.046(6) 0.041(5) 0.033(5) -0.003(4) -0.002(4) -0.005(5)
C39 0.029(5) 0.031(5) 0.024(5) 0.003(4) -0.003(3) 0.002(4)
C40 0.022(4) 0.035(5) 0.030(5) -0.005(4) -0.006(3) 0.003(4)
C41 0.031(5) 0.034(5) 0.035(5) -0.003(4) -0.005(4) 0.001(4)
C42 0.055(6) 0.045(6) 0.046(6) 0.016(5) 0.017(5) 0.003(5)
C43 0.061(6) 0.066(7) 0.045(6) 0.013(5) 0.006(5) 0.003(5)
C44 0.069(7) 0.073(8) 0.044(6) 0.033(6) 0.014(5) 0.001(6)
C45 0.077(7) 0.050(7) 0.061(7) 0.024(6) 0.006(6) 0.003(6)
C46 0.067(6) 0.026(5) 0.035(5) 0.012(4) 0.002(5) 0.004(5)
C47 0.086(8) 0.045(6) 0.056(7) 0.015(5) -0.006(6) 0.011(6)
C48 0.094(8) 0.080(8) 0.072(7) 0.014(7) 0.017(6) 0.055(7)
C49 0.147(11) 0.052(7) 0.063(7) 0.000(6) 0.010(7) 0.031(7)
C50 0.165(12) 0.033(6) 0.066(7) -0.010(6) -0.013(7) -0.013(7)
C51 0.097(8) 0.043(7) 0.065(7) -0.024(6) 0.001(6) 0.021(6)
C52 0.052(6) 0.051(6) 0.037(5) -0.004(5) -0.005(4) 0.015(5)
C53 0.085(8) 0.071(8) 0.038(6) -0.023(6) 0.004(5) 0.027(6)
C54 0.062(7) 0.083(8) 0.031(5) 0.000(6) 0.010(5) 0.011(6)
C55 0.048(6) 0.074(7) 0.041(6) 0.001(5) 0.005(5) 0.008(5)
C56 0.040(5) 0.048(6) 0.041(5) -0.010(5) 0.000(4) 0.004(5)
C57 0.037(5) 0.045(6) 0.030(5) -0.011(4) -0.001(4) 0.008(4)
N13 0.091(7) 0.100(8) 0.055(6) -0.002(6) -0.016(5) 0.008(6)
C58 0.078(8) 0.103(10) 0.062(8) -0.003(7) -0.004(7) -0.016(7)
C59 0.242(19) 0.234(19) 0.084(10) -0.075(12) 0.008(11) -0.092(16)
N14 0.078(9) 0.37(2) 0.079(8) 0.010(11) 0.018(7) -0.054(11)
C60 0.138(13) 0.078(9) 0.106(10) -0.012(8) -0.020(9) 0.004(9)
C61 0.076(10) 0.161(14) 0.061(8) 0.021(8) -0.006(8) -0.030(10)
N15 0.22(2) 0.176(19) 0.40(3) -0.121(19) 0.06(2) 0.036(15)
C62 0.157(19) 0.17(2) 0.27(2) -0.065(17) 0.017(17) 0.028(14)
C63 0.109(17) 0.17(3) 0.21(2) -0.11(2) 0.055(16) 0.015(13)
Cl1 0.082(2) 0.069(2) 0.0545(17) 0.0067(15) -0.0019(15) 0.0087(17)
O7 0.073(5) 0.127(7) 0.083(5) 0.048(5) -0.017(4) 0.007(5)
O8 0.108(7) 0.185(10) 0.201(10) 0.063(8) -0.031(7) -0.069(7)
O9 0.163(8) 0.199(10) 0.042(5) 0.018(6) -0.002(5) 0.038(7)
O10 0.215(11) 0.099(8) 0.204(11) -0.041(7) 0.031(9) 0.051(8)
Cl2 0.090(2) 0.0614(19) 0.0543(18) 0.0088(15) 0.0022(15) -0.0152(16)
O11 0.60(3) 0.072(8) 0.115(9) 0.005(6) -0.039(12) 0.045(12)
O12 0.336(19) 0.209(13) 0.145(9) -0.085(9) -0.071(11) -0.048(12)
O13 0.47(2) 0.156(10) 0.073(7) 0.002(7) 0.054(9) -0.159(12)
O14 0.124(12) 0.53(4) 0.43(3) 0.00(3) 0.021(15) 0.073(17)
Cl3 0.103(3) 0.128(3) 0.109(3) 0.034(3) -0.010(2) 0.019(3)
O15 0.133(8) 0.148(8) 0.111(7) 0.028(6) -0.045(6) -0.006(6)
O16 0.328(18) 0.214(14) 0.117(9) 0.025(10) -0.015(10) 0.029(12)
O17 0.31(2) 0.235(16) 0.36(2) -0.076(15) -0.021(15) 0.220(16)
O18 0.222(14) 0.60(3) 0.174(12) 0.077(15) -0.057(10) -0.291(19)

loop_
_atom_type_symbol
_atom_type_description
_atom_type_scat_dispersion_real
_atom_type_scat_dispersion_imag
_atom_type_scat_source
C C 0.0033 0.0016 'International Tables Vol C Tables 4.2.6.8 and 6.1.1.4'
H H 0.0000 0.0000 'International Tables Vol C Tables 4.2.6.8 and 6.1.1.4'
N N 0.0061 0.0033 'International Tables Vol C Tables 4.2.6.8 and 6.1.1.4'
O O 0.0106 0.0060 'International Tables Vol C Tables 4.2.6.8 and 6.1.1.4'
Cl Cl 0.1484 0.1585 'International Tables Vol C Tables 4.2.6.8 and 6.1.1.4'
Cr Cr 0.3209 0.6236 'International Tables Vol C Tables 4.2.6.8 and 6.1.1.4'
Cu Cu 0.3201 1.2651 'International Tables Vol C Tables 4.2.6.8 and 6.1.1.4'

loop_
_geom_angle_atom_site_label_1
_geom_angle_atom_site_label_2
_geom_angle_atom_site_label_3
_geom_angle
_geom_angle_site_symmetry_1
_geom_angle_site_symmetry_3
_geom_angle_publ_flag
O5 Cr1 O6 82.2(2) . . ?
O5 Cr1 O1 90.9(2) . . ?
O6 Cr1 O1 93.05(19) . . ?
O5 Cr1 O4 94.40(19) . . ?
O6 Cr1 O4 90.5(2) . . ?
O1 Cr1 O4 174.0(2) . . ?
O5 Cr1 O3 90.4(2) . . ?
O6 Cr1 O3 169.1(2) . . ?
O1 Cr1 O3 95.0(2) . . ?
O4 Cr1 O3 82.2(2) . . ?
O5 Cr1 O2 172.4(2) . . ?
O6 Cr1 O2 94.6(2) . . ?
O1 Cr1 O2 82.41(19) . . ?
O4 Cr1 O2 92.51(19) . . ?
O3 Cr1 O2 93.7(2) . . ?
N6 Cu1 N8 173.4(3) . . ?
N6 Cu1 N5 83.3(3) . . ?
N8 Cu1 N5 90.3(3) . . ?
N6 Cu1 N7 89.1(3) . . ?
N8 Cu1 N7 96.3(3) . . ?
N5 Cu1 N7 157.5(3) . . ?
N6 Cu1 N13 92.5(3) . . ?
N8 Cu1 N13 90.5(3) . . ?
N5 Cu1 N13 104.5(3) . . ?
N7 Cu1 N13 97.0(3) . . ?
N12 Cu2 N11 90.8(3) . . ?
N12 Cu2 N9 93.5(3) . . ?
N11 Cu2 N9 163.4(3) . . ?
N12 Cu2 N10 167.1(3) . . ?
N11 Cu2 N10 92.9(3) . . ?
N9 Cu2 N10 86.4(3) . . ?
N3 Cu3 N1 174.1(3) . . ?
N3 Cu3 N4 93.6(3) . . ?
N1 Cu3 N4 90.5(3) . . ?
N3 Cu3 N2 93.0(3) . . ?
N1 Cu3 N2 84.7(2) . . ?
N4 Cu3 N2 159.2(2) . . ?
C1 O1 Cr1 113.5(5) . . ?
C2 O2 Cr1 114.1(4) . . ?
C20 O3 Cr1 114.1(5) . . ?
C21 O4 Cr1 113.9(5) . . ?
C39 O5 Cr1 114.7(4) . . ?
C40 O6 Cr1 114.4(4) . . ?
C1 N1 C19 123.1(6) . . ?
C1 N1 Cu3 111.2(5) . . ?
C19 N1 Cu3 125.6(5) . . ?
C2 N2 C3 123.1(7) . . ?
C2 N2 Cu3 109.1(5) . . ?
C3 N2 Cu3 126.9(5) . . ?
C9 N3 C10 118.4(8) . . ?
C9 N3 Cu3 125.6(6) . . ?
C10 N3 Cu3 115.9(7) . . ?
C13 N4 C12 120.5(8) . . ?
C13 N4 Cu3 123.1(6) . . ?
C12 N4 Cu3 116.1(6) . . ?
C20 N5 C38 121.6(7) . . ?
C20 N5 Cu1 110.2(5) . . ?
C38 N5 Cu1 128.2(5) . . ?
C21 N6 C22 120.0(7) . . ?
C21 N6 Cu1 111.8(5) . . ?
C22 N6 Cu1 128.2(5) . . ?
C28 N7 C29 114.5(8) . . ?
C28 N7 Cu1 122.8(6) . . ?
C29 N7 Cu1 122.6(7) . . ?
C32 N8 C31 115.1(9) . . ?
C32 N8 Cu1 125.1(7) . . ?
C31 N8 Cu1 119.7(7) . . ?
C39 N9 C57 122.8(7) . . ?
C39 N9 Cu2 109.8(5) . . ?
C57 N9 Cu2 127.2(5) . . ?
C40 N10 C41 123.1(6) . . ?
C40 N10 Cu2 110.4(5) . . ?
C41 N10 Cu2 126.5(5) . . ?
C47 N11 C48 118.8(8) . . ?
C47 N11 Cu2 124.0(6) . . ?
C48 N11 Cu2 117.1(6) . . ?
C51 N12 C50 119.7(8) . . ?
C51 N12 Cu2 124.4(7) . . ?
C50 N12 Cu2 115.5(6) . . ?
O1 C1 N1 128.9(7) . . ?
O1 C1 C2 115.8(7) . . ?
N1 C1 C2 115.3(7) . . ?
O2 C2 N2 130.3(7) . . ?
O2 C2 C1 113.8(7) . . ?
N2 C2 C1 115.8(7) . . ?
C4 C3 C8 117.3(8) . . ?
C4 C3 N2 122.6(7) . . ?
C8 C3 N2 119.8(8) . . ?
C5 C4 C3 121.3(9) . . ?
C6 C5 C4 120.7(10) . . ?
C7 C6 C5 119.8(10) . . ?
C6 C7 C8 123.2(10) . . ?
C3 C8 C7 117.7(9) . . ?
C3 C8 C9 126.1(8) . . ?
C7 C8 C9 115.8(9) . . ?
N3 C9 C8 128.4(8) . . ?
C11 C10 N3 117.0(9) . . ?
C10 C11 C12 120.0(10) . . ?
N4 C12 C11 114.3(9) . . ?
N4 C13 C14 128.5(8) . . ?
C15 C14 C19 119.3(8) . . ?
C15 C14 C13 116.8(8) . . ?
C19 C14 C13 123.8(7) . . ?
C16 C15 C14 122.0(8) . . ?
C17 C16 C15 118.1(8) . . ?
C16 C17 C18 121.6(8) . . ?
C17 C18 C19 120.1(8) . . ?
C18 C19 C14 118.7(7) . . ?
C18 C19 N1 123.1(7) . . ?
C14 C19 N1 118.2(7) . . ?
O3 C20 N5 130.6(7) . . ?
O3 C20 C21 114.6(7) . . ?
N5 C20 C21 114.6(7) . . ?
O4 C21 N6 128.5(7) . . ?
O4 C21 C20 115.1(7) . . ?
N6 C21 C20 116.4(7) . . ?
C23 C22 C27 119.3(8) . . ?
C23 C22 N6 123.7(7) . . ?
C27 C22 N6 116.9(8) . . ?
C24 C23 C22 120.8(8) . . ?
C25 C24 C23 121.6(9) . . ?
C26 C25 C24 118.3(9) . . ?
C25 C26 C27 123.1(9) . . ?
C26 C27 C22 116.7(8) . . ?
C26 C27 C28 118.9(8) . . ?
C22 C27 C28 124.4(8) . . ?
N7 C28 C27 130.0(8) . . ?
N7 C29 C30 115.0(9) . . ?
C31 C30 C29 112.7(10) . . ?
N8 C31 C30 108.6(8) . . ?
N8 C32 C33 129.4(9) . . ?
C34 C33 C38 119.5(9) . . ?
C34 C33 C32 115.1(9) . . ?
C38 C33 C32 125.5(9) . . ?
C35 C34 C33 121.2(9) . . ?
C36 C35 C34 118.6(9) . . ?
C35 C36 C37 121.1(9) . . ?
C36 C37 C38 120.9(8) . . ?
C37 C38 C33 118.6(8) . . ?
C37 C38 N5 123.2(7) . . ?
C33 C38 N5 118.0(8) . . ?
O5 C39 N9 128.9(7) . . ?
O5 C39 C40 113.8(6) . . ?
N9 C39 C40 117.3(7) . . ?
O6 C40 N10 129.4(7) . . ?
O6 C40 C39 114.9(7) . . ?
N10 C40 C39 115.7(7) . . ?
C42 C41 C46 117.0(7) . . ?
C42 C41 N10 123.7(7) . . ?
C46 C41 N10 119.3(7) . . ?
C43 C42 C41 121.9(8) . . ?
C42 C43 C44 120.7(9) . . ?
C45 C44 C43 118.3(9) . . ?
C44 C45 C46 122.5(9) . . ?
C45 C46 C41 119.5(8) . . ?
C45 C46 C47 116.6(8) . . ?
C41 C46 C47 123.7(8) . . ?
N11 C47 C46 128.8(8) . . ?
N11 C48 C49 113.9(9) . . ?
C50 C49 C48 115.4(8) . . ?
N12 C50 C49 111.7(9) . . ?
N12 C51 C52 128.6(9) . . ?
C57 C52 C53 118.5(9) . . ?
C57 C52 C51 125.7(8) . . ?
C53 C52 C51 115.8(9) . . ?
C54 C53 C52 123.0(9) . . ?
C55 C54 C53 117.8(8) . . ?
C54 C55 C56 121.0(9) . . ?
C57 C56 C55 121.9(8) . . ?
C56 C57 C52 117.7(7) . . ?
C56 C57 N9 124.2(7) . . ?
C52 C57 N9 118.1(8) . . ?
C58 N13 Cu1 170.3(10) . . ?
N13 C58 C59 175.8(15) . . ?
N14 C61 C60 175(2) . . ?
N15 C63 C62 176(3) . . ?
O9 Cl1 O10 108.8(6) . . ?
O9 Cl1 O8 109.5(6) . . ?
O10 Cl1 O8 106.9(7) . . ?
O9 Cl1 O7 109.5(5) . . ?
O10 Cl1 O7 112.8(6) . . ?
O8 Cl1 O7 109.3(5) . . ?
O14 Cl2 O11 95.5(12) . . ?
O14 Cl2 O12 101.8(12) . . ?
O11 Cl2 O12 117.2(9) . . ?
O14 Cl2 O13 107.7(12) . . ?
O11 Cl2 O13 110.0(7) . . ?
O12 Cl2 O13 120.5(8) . . ?
O17 Cl3 O18 106.5(12) . . ?
O17 Cl3 O15 108.6(10) . . ?
O18 Cl3 O15 110.3(8) . . ?
O17 Cl3 O16 110.7(11) . . ?
O18 Cl3 O16 108.6(10) . . ?
O15 Cl3 O16 112.0(8) . . ?

loop_
_geom_bond_atom_site_label_1
_geom_bond_atom_site_label_2
_geom_bond_distance
_geom_bond_site_symmetry_2
_geom_bond_publ_flag
Cr1 O5 1.948(5) . ?
Cr1 O6 1.951(5) . ?
Cr1 O1 1.952(5) . ?
Cr1 O4 1.960(5) . ?
Cr1 O3 1.976(5) . ?
Cr1 O2 1.982(5) . ?
Cu1 N6 1.957(6) . ?
Cu1 N8 1.965(8) . ?
Cu1 N5 2.012(6) . ?
Cu1 N7 2.021(7) . ?
Cu1 N13 2.306(9) . ?
Cu2 N12 1.927(7) . ?
Cu2 N11 1.934(7) . ?
Cu2 N9 1.955(6) . ?
Cu2 N10 1.957(6) . ?
Cu3 N3 1.943(7) . ?
Cu3 N1 1.946(6) . ?
Cu3 N4 1.969(7) . ?
Cu3 N2 1.990(6) . ?
O1 C1 1.274(8) . ?
O2 C2 1.265(8) . ?
O3 C20 1.268(8) . ?
O4 C21 1.280(8) . ?
O5 C39 1.283(8) . ?
O6 C40 1.271(8) . ?
N1 C1 1.303(9) . ?
N1 C19 1.419(9) . ?
N2 C2 1.301(8) . ?
N2 C3 1.409(9) . ?
N3 C9 1.281(10) . ?
N3 C10 1.473(11) . ?
N4 C13 1.278(10) . ?
N4 C12 1.473(11) . ?
N5 C20 1.307(9) . ?
N5 C38 1.418(9) . ?
N6 C21 1.300(9) . ?
N6 C22 1.415(9) . ?
N7 C28 1.279(10) . ?
N7 C29 1.483(11) . ?
N8 C32 1.269(11) . ?
N8 C31 1.468(11) . ?
N9 C39 1.304(8) . ?
N9 C57 1.416(9) . ?
N10 C40 1.309(9) . ?
N10 C41 1.414(9) . ?
N11 C47 1.262(10) . ?
N11 C48 1.471(10) . ?
N12 C51 1.266(11) . ?
N12 C50 1.487(11) . ?
C1 C2 1.527(9) . ?
C3 C4 1.391(11) . ?
C3 C8 1.407(11) . ?
C4 C5 1.382(11) . ?
C5 C6 1.338(13) . ?
C6 C7 1.318(12) . ?
C7 C8 1.411(11) . ?
C8 C9 1.419(11) . ?
C10 C11 1.418(14) . ?
C11 C12 1.479(14) . ?
C13 C14 1.439(11) . ?
C14 C15 1.381(10) . ?
C14 C19 1.391(10) . ?
C15 C16 1.369(11) . ?
C16 C17 1.363(11) . ?
C17 C18 1.380(10) . ?
C18 C19 1.383(10) . ?
C20 C21 1.515(10) . ?
C22 C23 1.379(11) . ?
C22 C27 1.413(10) . ?
C23 C24 1.373(11) . ?
C24 C25 1.365(12) . ?
C25 C26 1.357(12) . ?
C26 C27 1.416(11) . ?
C27 C28 1.427(12) . ?
C29 C30 1.499(14) . ?
C30 C31 1.494(14) . ?
C32 C33 1.432(12) . ?
C33 C34 1.376(11) . ?
C33 C38 1.398(10) . ?
C34 C35 1.377(12) . ?
C35 C36 1.366(11) . ?
C36 C37 1.368(10) . ?
C37 C38 1.374(10) . ?
C39 C40 1.510(9) . ?
C41 C42 1.379(10) . ?
C41 C46 1.410(10) . ?
C42 C43 1.359(10) . ?
C43 C44 1.377(11) . ?
C44 C45 1.350(11) . ?
C45 C46 1.369(11) . ?
C46 C47 1.462(11) . ?
C48 C49 1.493(13) . ?
C49 C50 1.487(13) . ?
C51 C52 1.444(12) . ?
C52 C57 1.403(10) . ?
C52 C53 1.407(11) . ?
C53 C54 1.371(12) . ?
C54 C55 1.364(11) . ?
C55 C56 1.390(10) . ?
C56 C57 1.388(10) . ?
N13 C58 1.102(12) . ?
C58 C59 1.435(15) . ?
N14 C61 1.023(14) . ?
C60 C61 1.393(15) . ?
N15 C63 1.03(3) . ?
C62 C63 1.29(2) . ?
Cl1 O9 1.374(7) . ?
Cl1 O10 1.388(8) . ?
Cl1 O8 1.412(8) . ?
Cl1 O7 1.427(6) . ?
Cl2 O14 1.258(14) . ?
Cl2 O11 1.278(10) . ?
Cl2 O12 1.282(10) . ?
Cl2 O13 1.306(9) . ?
Cl3 O17 1.235(13) . ?
Cl3 O18 1.360(11) . ?
Cl3 O15 1.371(8) . ?
Cl3 O16 1.399(12) . ?
